data_4350815
loop_
_publ_author_name
'Teotonio, Ercules E.S.'
'Silva, Francisco A.'
'Pereira, Dariston K.S.'
'Santo, Lidiaine M.'
'Brito, Hermi F.'
'Faustino, Wagner M.'
'Felinto, Maria Cl\'audia F.C.'
'Santos, Regina Helena'
'Moreno-Fuquen, Rodolfo'
'Kennedy, Alan R.'
'Gilmore, Denise'

_publ_section_title
;
 Luminescence enhancement of the Tb(III) ion with the
 thenoyltrifluoroacetonate ligand acting as an efficient sensitizer
;
_journal_issue 12
_journal_name_full 'Inorganic Chemistry Communications'
_journal_page_first 1391
_journal_page_last 1395
_journal_paper_doi 10.1016/j.inoche.2010.07.043
_journal_volume 13
_journal_year 2010
_chemical_formula_moiety 'C52 H38 F6 N O9 P2 S2 Tb'
_chemical_formula_sum 'C52 H38 F6 N O9 P2 S2 Tb'
_chemical_formula_weight 1219.81
_space_group_IT_number 1
_space_group_name_Hall 'P 1'
_space_group_name_H-M_alt 'P 1'
_symmetry_cell_setting triclinic
_symmetry_space_group_name_Hall 'P 1'
_symmetry_space_group_name_H-M 'P 1'
_atom_sites_solution_hydrogens geom
_atom_sites_solution_primary direct
_atom_sites_solution_secondary difmap
_audit_creation_method SHELXL-97
_cell_angle_alpha 102.481(5)
_cell_angle_beta 102.285(6)
_cell_angle_gamma 117.618(6)
_cell_formula_units_Z 1
_cell_length_a 10.9224(7)
_cell_length_b 11.6539(7)
_cell_length_c 12.4000(8)
_cell_measurement_reflns_used 6244
_cell_measurement_temperature 123(2)
_cell_measurement_theta_max 29.69
_cell_measurement_theta_min 2.74
_cell_volume 1273.00(19)
_computing_cell_refinement
;
CrysAlisPro, Oxford Diffraction Ltd.,
Version 1.171.33.55 (release 05-01-2010 CrysAlis171 .NET)
(compiled Jan  5 2010,16:28:46)
;
_computing_data_collection
;
CrysAlisPro, Oxford Diffraction Ltd.,
Version 1.171.33.55 (release 05-01-2010 CrysAlis171 .NET)
(compiled Jan  5 2010,16:28:46)
;
_computing_data_reduction
;
CrysAlisPro, Oxford Diffraction Ltd.,
Version 1.171.33.55 (release 05-01-2010 CrysAlis171 .NET)
(compiled Jan  5 2010,16:28:46)
;
_computing_publication_material 'SHELXL-97 (Sheldrick, 1997)'
_computing_structure_refinement 'SHELXL-97 (Sheldrick, 1997)'
_computing_structure_solution SHELX
_diffrn_ambient_temperature 123(2)
_diffrn_measured_fraction_theta_full 0.986
_diffrn_measured_fraction_theta_max 0.861
_diffrn_measurement_device_type 'Oxford Diffraction Gemini S'
_diffrn_measurement_method 'omega scans'
_diffrn_radiation_monochromator graphite
_diffrn_radiation_source 'fine-focus sealed tube'
_diffrn_radiation_type MoK\a
_diffrn_radiation_wavelength 0.71073
_diffrn_reflns_av_R_equivalents 0.0340
_diffrn_reflns_av_sigmaI/netI 0.1147
_diffrn_reflns_limit_h_max 12
_diffrn_reflns_limit_h_min -15
_diffrn_reflns_limit_k_max 16
_diffrn_reflns_limit_k_min -15
_diffrn_reflns_limit_l_max 17
_diffrn_reflns_limit_l_min -16
_diffrn_reflns_number 12073
_diffrn_reflns_theta_full 27.50
_diffrn_reflns_theta_max 29.75
_diffrn_reflns_theta_min 2.75
_diffrn_standards_decay_% 0
_diffrn_standards_interval_time 0
_diffrn_standards_number 0
_exptl_absorpt_coefficient_mu 1.612
_exptl_absorpt_correction_T_max 0.883
_exptl_absorpt_correction_T_min 0.735
_exptl_absorpt_correction_type analytical
_exptl_absorpt_process_details
;
CrysAlisPro, Oxford Diffraction Ltd.,
Version 1.171.33.55 (release 05-01-2010 CrysAlis171 .NET)
(compiled Jan  5 2010,16:28:46)
Analytical numeric absorption correction using a multifaceted 
crystal model based on expressions derived by R.C. Clark & J.S. Reid.
(Clark, R. C. & Reid, J. S. (1995). Acta Cryst. A51, 887-897)
;
_exptl_crystal_colour colourless
_exptl_crystal_density_diffrn 1.591
_exptl_crystal_density_method 'not measured'
_exptl_crystal_description 'cut chunk'
_exptl_crystal_F_000 610
_exptl_crystal_size_max 0.33
_exptl_crystal_size_mid 0.24
_exptl_crystal_size_min 0.12
_refine_diff_density_max 0.977
_refine_diff_density_min -1.062
_refine_ls_abs_structure_details 'Flack H D (1983), Acta Cryst. A39, 876-881'
_refine_ls_abs_structure_Flack -0.027(7)
_refine_ls_extinction_method none
_refine_ls_goodness_of_fit_ref 0.888
_refine_ls_hydrogen_treatment constr
_refine_ls_matrix_type full
_refine_ls_number_parameters 672
_refine_ls_number_reflns 9580
_refine_ls_number_restraints 141
_refine_ls_restrained_S_all 0.884
_refine_ls_R_factor_all 0.0567
_refine_ls_R_factor_gt 0.0421
_refine_ls_shift/su_max 0.000
_refine_ls_shift/su_mean 0.000
_refine_ls_structure_factor_coef Fsqd
_refine_ls_weighting_details 'calc w=1/[\s^2^(Fo^2^)+(0.0256P)^2^+0.0000P] where P=(Fo^2^+2Fc^2^)/3'
_refine_ls_weighting_scheme calc
_refine_ls_wR_factor_gt 0.0676
_refine_ls_wR_factor_ref 0.0709
_reflns_number_gt 7844
_reflns_number_total 9580
_reflns_threshold_expression I>2\s(I)
_cod_data_source_file Inorg-Chem-Commun-2010-13-1391.CIF
_cod_data_source_block I
_cod_database_code 4350815

loop_
_symmetry_equiv_pos_as_xyz
'x, y, z'

loop_
_atom_site_label
_atom_site_type_symbol
_atom_site_fract_x
_atom_site_fract_y
_atom_site_fract_z
_atom_site_U_iso_or_equiv
_atom_site_adp_type
_atom_site_occupancy
_atom_site_symmetry_multiplicity
_atom_site_calc_flag
_atom_site_refinement_flags
_atom_site_disorder_assembly
_atom_site_disorder_group
Tb1 Tb 0.82732(2) 0.536692(19) 0.473960(19) 0.01950(8) Uani 1 1 d . . .
P1 P 0.81805(18) 0.76631(16) 0.30712(15) 0.0230(4) Uani 1 1 d . . .
P2 P 0.69964(17) 0.30269(15) 0.64468(14) 0.0216(4) Uani 1 1 d . . .
F1 F 0.7192(4) 0.1047(4) 0.1646(3) 0.0467(11) Uani 1 1 d . . .
F2 F 0.5595(4) 0.0953(4) 0.0237(3) 0.0626(14) Uani 1 1 d . . .
F3 F 0.7864(4) 0.2629(4) 0.0893(3) 0.0473(11) Uani 1 1 d . . .
F4 F 1.2525(4) 0.8240(4) 0.8604(3) 0.0466(11) Uani 1 1 d . . .
F5 F 1.2306(4) 0.9989(4) 0.9109(3) 0.0515(12) Uani 1 1 d . . .
F6 F 1.2988(4) 0.9627(4) 0.7656(3) 0.0448(11) Uani 1 1 d . . .
O1 O 0.8150(5) 0.6680(4) 0.3699(4) 0.0255(10) Uani 1 1 d . . .
O2 O 0.7543(5) 0.4032(4) 0.5849(4) 0.0253(11) Uani 1 1 d . . .
O3 O 0.5678(4) 0.4057(4) 0.3739(3) 0.0195(9) Uani 1 1 d . . .
O4 O 0.7668(4) 0.3528(4) 0.3060(3) 0.0241(10) Uani 1 1 d U . .
O5 O 0.7428(4) 0.6542(4) 0.5839(3) 0.0256(10) Uani 1 1 d . . .
O6 O 1.0321(4) 0.7228(4) 0.6382(3) 0.0266(10) Uani 1 1 d U . .
O7 O 1.0418(4) 0.6104(4) 0.4116(4) 0.0292(10) Uani 1 1 d . . .
O8 O 1.0184(4) 0.4805(4) 0.5185(4) 0.0315(11) Uani 1 1 d . . .
O9 O 1.2047(5) 0.5541(5) 0.4585(4) 0.0485(14) Uani 1 1 d . . .
N1 N 1.0907(6) 0.5479(5) 0.4619(5) 0.0304(14) Uani 1 1 d . . .
C1 C 0.6334(7) 0.7198(6) 0.2311(6) 0.0227(14) Uani 1 1 d . . .
C2 C 0.5241(7) 0.6518(6) 0.2747(6) 0.0343(17) Uani 1 1 d . . .
H2 H 0.5484 0.6298 0.3424 0.041 Uiso 1 1 calc R . .
C3 C 0.3811(7) 0.6159(6) 0.2208(6) 0.0357(17) Uani 1 1 d . . .
H3 H 0.3062 0.5671 0.2497 0.043 Uiso 1 1 calc R . .
C4 C 0.3474(8) 0.6512(7) 0.1252(6) 0.0396(19) Uani 1 1 d . . .
H4 H 0.2489 0.6271 0.0880 0.047 Uiso 1 1 calc R . .
C5 C 0.4554(8) 0.7212(7) 0.0824(7) 0.0390(19) Uani 1 1 d . . .
H5 H 0.4311 0.7460 0.0164 0.047 Uiso 1 1 calc R . .
C6 C 0.5967(9) 0.7552(9) 0.1343(6) 0.0334(19) Uani 1 1 d . . .
H6 H 0.6706 0.8033 0.1043 0.040 Uiso 1 1 calc R . .
C7 C 0.9199(7) 0.9421(6) 0.4066(5) 0.0282(16) Uani 1 1 d . . .
C8 C 0.8668(8) 1.0283(7) 0.4022(6) 0.0382(18) Uani 1 1 d . . .
H8 H 0.7701 0.9924 0.3488 0.046 Uiso 1 1 calc R . .
C9 C 0.9547(8) 1.1680(7) 0.4761(7) 0.047(2) Uani 1 1 d . . .
H9 H 0.9178 1.2273 0.4738 0.057 Uiso 1 1 calc R . .
C10 C 1.0968(9) 1.2202(8) 0.5530(7) 0.054(2) Uani 1 1 d . . .
H10 H 1.1578 1.3159 0.6019 0.064 Uiso 1 1 calc R . .
C11 C 1.1491(9) 1.1348(9) 0.5587(7) 0.057(2) Uani 1 1 d . . .
H11 H 1.2454 1.1704 0.6127 0.068 Uiso 1 1 calc R . .
C12 C 1.0609(9) 0.9961(8) 0.4854(8) 0.047(2) Uani 1 1 d . . .
H12 H 1.0978 0.9369 0.4891 0.056 Uiso 1 1 calc R . .
C13 C 0.9032(7) 0.7536(6) 0.2011(5) 0.0266(15) Uani 1 1 d . . .
C14 C 0.9853(7) 0.8688(7) 0.1701(6) 0.0327(16) Uani 1 1 d . . .
H14 H 0.9966 0.9555 0.2062 0.039 Uiso 1 1 calc R . .
C15 C 1.0489(8) 0.8543(8) 0.0874(6) 0.046(2) Uani 1 1 d . . .
H15 H 1.1018 0.9306 0.0649 0.056 Uiso 1 1 calc R . .
C16 C 1.0360(9) 0.7288(9) 0.0367(8) 0.040(2) Uani 1 1 d . . .
H16 H 1.0818 0.7206 -0.0191 0.048 Uiso 1 1 calc R . .
C17 C 0.9567(8) 0.6152(7) 0.0668(6) 0.0369(18) Uani 1 1 d . . .
H17 H 0.9471 0.5291 0.0314 0.044 Uiso 1 1 calc R . .
C18 C 0.8911(7) 0.6301(7) 0.1505(6) 0.0321(17) Uani 1 1 d . . .
H18 H 0.8376 0.5534 0.1724 0.038 Uiso 1 1 calc R . .
C19 C 0.8501(7) 0.2943(6) 0.7263(5) 0.0251(15) Uani 1 1 d . . .
C20 C 0.9913(7) 0.4145(7) 0.7693(6) 0.0340(17) Uani 1 1 d . . .
H20 H 1.0044 0.4965 0.7570 0.041 Uiso 1 1 calc R . .
C21 C 1.1115(8) 0.4125(9) 0.8298(7) 0.046(2) Uani 1 1 d . . .
H21 H 1.2078 0.4941 0.8595 0.056 Uiso 1 1 calc R . .
C22 C 1.0944(10) 0.2965(10) 0.8473(8) 0.055(3) Uani 1 1 d . . .
H22 H 1.1781 0.2975 0.8906 0.066 Uiso 1 1 calc R . .
C23 C 0.9570(9) 0.1777(10) 0.8031(8) 0.070(3) Uani 1 1 d . . .
H23 H 0.9462 0.0957 0.8140 0.084 Uiso 1 1 calc R . .
C24 C 0.8337(8) 0.1753(7) 0.7426(6) 0.0413(19) Uani 1 1 d . . .
H24 H 0.7383 0.0924 0.7124 0.050 Uiso 1 1 calc R . .
C25 C 0.5562(6) 0.1336(6) 0.5402(5) 0.0244(15) Uani 1 1 d . . .
C26 C 0.5437(8) 0.0997(7) 0.4247(7) 0.037(2) Uani 1 1 d . . .
H26 H 0.6127 0.1652 0.4004 0.044 Uiso 1 1 calc R . .
C27 C 0.4309(8) -0.0298(7) 0.3424(6) 0.046(2) Uani 1 1 d . . .
H27 H 0.4231 -0.0527 0.2619 0.055 Uiso 1 1 calc R . .
C28 C 0.3304(7) -0.1254(7) 0.3756(6) 0.043(2) Uani 1 1 d . . .
H28 H 0.2533 -0.2142 0.3186 0.051 Uiso 1 1 calc R . .
C29 C 0.3418(7) -0.0922(7) 0.4908(7) 0.0403(18) Uani 1 1 d . . .
H29 H 0.2721 -0.1573 0.5148 0.048 Uiso 1 1 calc R . .
C30 C 0.4548(6) 0.0365(6) 0.5725(6) 0.0289(16) Uani 1 1 d . . .
H30 H 0.4630 0.0587 0.6531 0.035 Uiso 1 1 calc R . .
C31 C 0.6244(6) 0.3555(6) 0.7470(5) 0.0214(14) Uani 1 1 d . . .
C32 C 0.6186(8) 0.3171(8) 0.8439(6) 0.040(2) Uani 1 1 d . . .
H32 H 0.6572 0.2617 0.8594 0.048 Uiso 1 1 calc R . .
C33 C 0.5577(9) 0.3577(8) 0.9191(7) 0.045(2) Uani 1 1 d . . .
H33 H 0.5548 0.3310 0.9861 0.054 Uiso 1 1 calc R . .
C34 C 0.5018(8) 0.4364(7) 0.8962(7) 0.047(2) Uani 1 1 d . . .
H34 H 0.4608 0.4655 0.9483 0.057 Uiso 1 1 calc R . .
C35 C 0.5039(8) 0.4741(7) 0.7990(7) 0.046(2) Uani 1 1 d . . .
H35 H 0.4637 0.5284 0.7836 0.055 Uiso 1 1 calc R . .
C36 C 0.5649(7) 0.4327(6) 0.7228(6) 0.0349(18) Uani 1 1 d . . .
H36 H 0.5655 0.4575 0.6547 0.042 Uiso 1 1 calc R . .
C42 C 0.5145(8) 0.2487(6) 0.1896(6) 0.0206(14) Uani 1 1 d U . .
H42 H 0.4393 0.1834 0.1150 0.025 Uiso 1 1 calc R . .
C43 C 0.6524(8) 0.2704(8) 0.2109(7) 0.0220(18) Uani 1 1 d U . .
C44 C 0.6787(7) 0.1820(7) 0.1229(6) 0.0331(18) Uani 1 1 d U . .
C49 C 0.7895(7) 0.7443(6) 0.6852(5) 0.0242(14) Uani 1 1 d U B .
C50 C 0.9403(7) 0.8235(7) 0.7620(6) 0.0246(15) Uani 1 1 d U . .
H50 H 0.9685 0.8884 0.8377 0.030 Uiso 1 1 calc R . .
C51 C 1.0456(8) 0.8090(7) 0.7300(7) 0.0168(17) Uani 1 1 d U . .
C52 C 1.2050(7) 0.8997(7) 0.8165(6) 0.0291(16) Uani 1 1 d U . .
S1 S 0.2709(2) 0.3377(3) 0.3507(2) 0.0388(6) Uani 0.85 1 d PU A 1
S2 S 0.5142(3) 0.6979(4) 0.6152(2) 0.0443(7) Uani 0.80 1 d PU B 1
C37 C 0.1001(7) 0.2775(7) 0.2530(6) 0.0362(18) Uani 1 1 d DU . .
H37 H 0.0254 0.2838 0.2765 0.043 Uiso 1 1 calc R A 1
C38 C 0.0807(10) 0.2207(9) 0.1402(8) 0.036(2) Uani 1 1 d DU A .
H38 H -0.0078 0.1840 0.0752 0.043 Uiso 1 1 calc R C 1
C39 C 0.2111(10) 0.2216(10) 0.1280(9) 0.022(2) Uani 0.85 1 d PU A 1
H39 H 0.2189 0.1848 0.0553 0.027 Uiso 0.85 1 calc PR A 1
C40 C 0.3231(6) 0.2847(6) 0.2397(5) 0.0228(14) Uani 1 1 d DU . .
C41 C 0.4768(6) 0.3182(6) 0.2724(5) 0.0202(13) Uani 1 1 d U A .
C45 C 0.4608(8) 0.7651(7) 0.7148(6) 0.0355(18) Uani 1 1 d DU . .
H45 H 0.3636 0.7484 0.6939 0.043 Uiso 1 1 calc R B 1
C46 C 0.5608(9) 0.8439(9) 0.8256(8) 0.034(2) Uani 1 1 d DU B .
H46 H 0.5424 0.8848 0.8902 0.041 Uiso 1 1 calc R D 1
C47 C 0.7000(11) 0.8566(11) 0.8316(9) 0.025(2) Uani 0.80 1 d PU B 1
H47 H 0.7884 0.9117 0.8998 0.030 Uiso 0.80 1 calc PR B 1
C48 C 0.6864(7) 0.7754(6) 0.7212(5) 0.0247(14) Uani 1 1 d DU . .
S1A S 0.2136(16) 0.2232(18) 0.0915(10) 0.019(4) Uiso 0.15 1 d PD A 2
C39A C 0.247(3) 0.315(6) 0.3113(17) 0.019 Uiso 0.15 1 d PD A 2
H39A H 0.2938 0.3582 0.3950 0.022 Uiso 0.15 1 calc PR A 2
S2A S 0.7251(11) 0.8661(12) 0.8681(8) 0.014(3) Uiso 0.20 1 d PD B 2
C47A C 0.534(2) 0.714(4) 0.6552(19) 0.014 Uiso 0.20 1 d PD B 2
H47A H 0.4848 0.6450 0.5779 0.017 Uiso 0.20 1 calc PR B 2

loop_
_atom_site_aniso_label
_atom_site_aniso_U_11
_atom_site_aniso_U_22
_atom_site_aniso_U_33
_atom_site_aniso_U_23
_atom_site_aniso_U_13
_atom_site_aniso_U_12
Tb1 0.01763(15) 0.01670(14) 0.01921(15) 0.00327(11) 0.00244(12) 0.00865(12)
P1 0.0267(10) 0.0204(9) 0.0284(10) 0.0114(7) 0.0110(8) 0.0158(8)
P2 0.0189(9) 0.0199(9) 0.0223(9) 0.0085(7) 0.0054(7) 0.0081(7)
F1 0.055(3) 0.035(2) 0.057(3) 0.007(2) 0.015(2) 0.035(2)
F2 0.039(3) 0.077(3) 0.035(3) -0.031(2) -0.015(2) 0.038(2)
F3 0.045(3) 0.063(3) 0.039(3) 0.011(2) 0.024(2) 0.032(2)
F4 0.030(2) 0.058(3) 0.042(3) 0.015(2) 0.005(2) 0.021(2)
F5 0.026(2) 0.055(3) 0.034(2) -0.021(2) -0.0016(18) 0.013(2)
F6 0.022(2) 0.040(2) 0.032(2) -0.0006(18) 0.0076(19) -0.0070(18)
O1 0.032(3) 0.029(2) 0.028(3) 0.0189(19) 0.017(2) 0.019(2)
O2 0.023(2) 0.017(2) 0.032(3) 0.0094(19) 0.004(2) 0.011(2)
O3 0.015(2) 0.024(2) 0.017(2) 0.0047(18) 0.0043(18) 0.0101(18)
O4 0.021(2) 0.020(2) 0.022(2) 0.0006(17) -0.0006(19) 0.0095(19)
O5 0.023(2) 0.029(2) 0.020(2) 0.0015(19) -0.0003(19) 0.016(2)
O6 0.025(2) 0.023(2) 0.019(2) -0.0002(18) 0.0036(19) 0.009(2)
O7 0.029(2) 0.019(2) 0.034(3) 0.0021(19) 0.010(2) 0.013(2)
O8 0.024(3) 0.030(3) 0.037(3) 0.017(2) 0.008(2) 0.011(2)
O9 0.019(3) 0.049(3) 0.071(4) 0.007(3) 0.019(3) 0.020(2)
N1 0.021(3) 0.018(3) 0.037(4) -0.007(3) 0.002(3) 0.009(3)
C1 0.024(4) 0.016(3) 0.036(4) 0.011(3) 0.017(3) 0.014(3)
C2 0.041(4) 0.023(4) 0.041(4) 0.010(3) 0.009(4) 0.022(3)
C3 0.029(4) 0.031(4) 0.055(5) 0.018(3) 0.019(4) 0.019(3)
C4 0.027(4) 0.037(4) 0.045(5) 0.003(4) 0.001(4) 0.020(4)
C5 0.037(5) 0.047(5) 0.043(5) 0.020(4) 0.010(4) 0.030(4)
C6 0.040(5) 0.050(5) 0.024(4) 0.020(4) 0.011(4) 0.032(5)
C7 0.036(4) 0.027(4) 0.024(4) 0.007(3) 0.009(3) 0.020(3)
C8 0.044(5) 0.036(4) 0.031(4) 0.008(3) 0.008(3) 0.022(4)
C9 0.050(5) 0.029(4) 0.059(5) 0.008(4) 0.015(4) 0.023(4)
C10 0.049(5) 0.039(5) 0.051(5) -0.002(4) 0.026(5) 0.012(4)
C11 0.045(5) 0.050(6) 0.046(5) 0.001(4) 0.006(4) 0.015(4)
C12 0.034(5) 0.038(5) 0.060(6) 0.007(4) 0.016(5) 0.018(4)
C13 0.032(4) 0.019(3) 0.021(4) 0.006(3) 0.003(3) 0.011(3)
C14 0.040(4) 0.032(4) 0.042(4) 0.019(3) 0.022(4) 0.025(3)
C15 0.056(5) 0.053(5) 0.045(5) 0.032(4) 0.031(4) 0.029(4)
C16 0.050(6) 0.043(5) 0.035(5) 0.019(4) 0.018(4) 0.026(4)
C17 0.044(4) 0.038(4) 0.037(4) 0.011(3) 0.022(4) 0.026(4)
C18 0.035(4) 0.025(4) 0.041(4) 0.013(3) 0.020(4) 0.016(3)
C19 0.032(4) 0.029(4) 0.019(4) 0.011(3) 0.009(3) 0.019(3)
C20 0.022(4) 0.044(4) 0.029(4) 0.016(3) 0.001(3) 0.014(3)
C21 0.028(5) 0.056(5) 0.035(5) 0.013(4) 0.006(4) 0.012(4)
C22 0.039(6) 0.086(8) 0.063(7) 0.057(6) 0.027(5) 0.035(6)
C23 0.045(6) 0.084(7) 0.103(8) 0.069(6) 0.022(5) 0.037(5)
C24 0.033(4) 0.042(5) 0.061(5) 0.034(4) 0.019(4) 0.022(4)
C25 0.020(3) 0.020(3) 0.028(4) 0.009(3) 0.004(3) 0.009(3)
C26 0.038(5) 0.023(4) 0.037(5) 0.002(3) 0.019(4) 0.008(3)
C27 0.060(6) 0.020(4) 0.031(5) 0.004(3) 0.019(4) 0.003(4)
C28 0.026(4) 0.019(4) 0.041(5) -0.007(3) -0.004(3) -0.005(3)
C29 0.025(4) 0.027(4) 0.053(5) 0.008(3) 0.004(4) 0.008(3)
C30 0.024(4) 0.020(3) 0.038(4) 0.016(3) 0.011(3) 0.005(3)
C31 0.020(3) 0.019(3) 0.021(3) 0.010(3) 0.010(3) 0.005(3)
C32 0.039(5) 0.059(6) 0.023(4) 0.009(4) 0.004(4) 0.033(4)
C33 0.051(6) 0.046(5) 0.036(5) 0.009(4) 0.019(4) 0.025(5)
C34 0.041(5) 0.037(5) 0.039(5) -0.006(4) 0.009(4) 0.013(4)
C35 0.044(5) 0.030(4) 0.066(6) 0.012(4) 0.018(4) 0.023(4)
C36 0.031(4) 0.027(4) 0.047(5) 0.009(3) 0.021(4) 0.014(3)
C42 0.019(3) 0.015(3) 0.020(3) 0.003(3) 0.004(3) 0.006(3)
C43 0.018(4) 0.018(4) 0.019(4) 0.007(3) 0.006(3) 0.001(3)
C44 0.019(4) 0.031(4) 0.026(4) -0.008(3) -0.009(3) 0.011(3)
C49 0.027(3) 0.023(3) 0.022(3) 0.007(3) 0.004(3) 0.016(3)
C50 0.016(4) 0.031(4) 0.023(4) 0.007(3) 0.009(3) 0.010(3)
C51 0.015(4) 0.012(3) 0.019(4) 0.005(3) 0.012(3) 0.001(3)
C52 0.022(4) 0.032(4) 0.023(4) 0.004(3) 0.011(3) 0.008(3)
S1 0.0232(12) 0.0512(17) 0.0355(14) 0.0081(14) 0.0082(10) 0.0193(12)
S2 0.0393(15) 0.0665(18) 0.0382(16) 0.0146(17) 0.0132(13) 0.0387(15)
C37 0.020(4) 0.037(4) 0.032(4) -0.003(3) 0.001(3) 0.011(3)
C38 0.027(4) 0.035(5) 0.033(4) 0.004(4) 0.008(4) 0.011(4)
C39 0.020(4) 0.031(5) 0.024(5) 0.006(5) 0.013(4) 0.018(4)
C40 0.020(3) 0.022(3) 0.021(3) -0.001(3) 0.002(3) 0.013(3)
C41 0.023(3) 0.018(3) 0.019(3) 0.008(3) 0.004(3) 0.011(3)
C45 0.037(4) 0.051(5) 0.036(4) 0.013(3) 0.019(3) 0.035(4)
C46 0.037(5) 0.032(5) 0.042(5) 0.011(4) 0.025(4) 0.022(4)
C47 0.023(5) 0.039(6) 0.025(5) 0.018(5) 0.006(4) 0.024(4)
C48 0.024(3) 0.029(4) 0.024(4) 0.013(3) 0.010(3) 0.015(3)

loop_
_atom_type_symbol
_atom_type_description
_atom_type_scat_dispersion_real
_atom_type_scat_dispersion_imag
_atom_type_scat_source
C C 0.0033 0.0016 'International Tables Vol C Tables 4.2.6.8 and 6.1.1.4'
H H 0.0000 0.0000 'International Tables Vol C Tables 4.2.6.8 and 6.1.1.4'
O O 0.0106 0.0060 'International Tables Vol C Tables 4.2.6.8 and 6.1.1.4'
N N 0.0061 0.0033 'International Tables Vol C Tables 4.2.6.8 and 6.1.1.4'
Cl Cl 0.1484 0.1585 'International Tables Vol C Tables 4.2.6.8 and 6.1.1.4'

loop_
_geom_angle_atom_site_label_1
_geom_angle_atom_site_label_2
_geom_angle_atom_site_label_3
_geom_angle
_geom_angle_site_symmetry_1
_geom_angle_site_symmetry_3
O1 Tb1 O2 155.89(12) . .
O1 Tb1 O5 79.90(15) . .
O2 Tb1 O5 80.57(15) . .
O1 Tb1 O6 95.01(15) . .
O2 Tb1 O6 92.25(14) . .
O5 Tb1 O6 71.98(14) . .
O1 Tb1 O4 93.44(14) . .
O2 Tb1 O4 95.34(14) . .
O5 Tb1 O4 147.16(13) . .
O6 Tb1 O4 140.86(13) . .
O1 Tb1 O3 82.00(15) . .
O2 Tb1 O3 79.57(14) . .
O5 Tb1 O3 75.60(13) . .
O6 Tb1 O3 147.45(12) . .
O4 Tb1 O3 71.63(13) . .
O1 Tb1 O7 74.06(15) . .
O2 Tb1 O7 130.04(15) . .
O5 Tb1 O7 134.33(13) . .
O6 Tb1 O7 73.67(14) . .
O4 Tb1 O7 72.13(13) . .
O3 Tb1 O7 134.74(13) . .
O1 Tb1 O8 126.89(16) . .
O2 Tb1 O8 77.21(15) . .
O5 Tb1 O8 136.13(14) . .
O6 Tb1 O8 71.63(14) . .
O4 Tb1 O8 72.78(13) . .
O3 Tb1 O8 134.97(13) . .
O7 Tb1 O8 52.83(14) . .
O1 Tb1 N1 100.43(17) . .
O2 Tb1 N1 103.67(17) . .
O5 Tb1 N1 142.52(13) . .
O6 Tb1 N1 70.65(14) . .
O4 Tb1 N1 70.23(13) . .
O3 Tb1 N1 141.86(13) . .
O7 Tb1 N1 26.37(14) . .
O8 Tb1 N1 26.46(14) . .
O1 P1 C7 112.2(3) . .
O1 P1 C13 108.6(3) . .
C7 P1 C13 108.5(3) . .
O1 P1 C1 110.3(3) . .
C7 P1 C1 108.4(3) . .
C13 P1 C1 108.7(3) . .
O2 P2 C25 111.3(3) . .
O2 P2 C19 109.6(3) . .
C25 P2 C19 109.5(3) . .
O2 P2 C31 110.8(3) . .
C25 P2 C31 107.4(3) . .
C19 P2 C31 108.1(3) . .
P1 O1 Tb1 175.4(3) . .
P2 O2 Tb1 173.5(3) . .
C41 O3 Tb1 137.2(4) . .
C43 O4 Tb1 134.2(4) . .
C49 O5 Tb1 138.6(4) . .
C51 O6 Tb1 133.4(4) . .
N1 O7 Tb1 94.8(4) . .
N1 O8 Tb1 94.6(3) . .
O9 N1 O7 121.4(6) . .
O9 N1 O8 120.8(6) . .
O7 N1 O8 117.7(5) . .
O9 N1 Tb1 179.0(4) . .
O7 N1 Tb1 58.8(3) . .
O8 N1 Tb1 58.9(3) . .
C2 C1 C6 118.8(6) . .
C2 C1 P1 118.4(5) . .
C6 C1 P1 122.8(5) . .
C3 C2 C1 120.7(6) . .
C3 C2 H2 119.7 . .
C1 C2 H2 119.7 . .
C4 C3 C2 119.5(7) . .
C4 C3 H3 120.3 . .
C2 C3 H3 120.3 . .
C3 C4 C5 120.5(6) . .
C3 C4 H4 119.7 . .
C5 C4 H4 119.7 . .
C6 C5 C4 120.2(7) . .
C6 C5 H5 119.9 . .
C4 C5 H5 119.9 . .
C5 C6 C1 120.3(8) . .
C5 C6 H6 119.9 . .
C1 C6 H6 119.9 . .
C8 C7 C12 119.1(6) . .
C8 C7 P1 122.0(5) . .
C12 C7 P1 118.7(5) . .
C7 C8 C9 120.1(7) . .
C7 C8 H8 119.9 . .
C9 C8 H8 119.9 . .
C10 C9 C8 119.6(7) . .
C10 C9 H9 120.2 . .
C8 C9 H9 120.2 . .
C11 C10 C9 120.4(7) . .
C11 C10 H10 119.8 . .
C9 C10 H10 119.8 . .
C10 C11 C12 119.6(8) . .
C10 C11 H11 120.2 . .
C12 C11 H11 120.2 . .
C7 C12 C11 121.1(8) . .
C7 C12 H12 119.5 . .
C11 C12 H12 119.5 . .
C18 C13 C14 119.5(6) . .
C18 C13 P1 119.0(5) . .
C14 C13 P1 121.5(5) . .
C15 C14 C13 119.6(6) . .
C15 C14 H14 120.2 . .
C13 C14 H14 120.2 . .
C14 C15 C16 120.4(7) . .
C14 C15 H15 119.8 . .
C16 C15 H15 119.8 . .
C15 C16 C17 120.7(8) . .
C15 C16 H16 119.7 . .
C17 C16 H16 119.7 . .
C16 C17 C18 118.7(7) . .
C16 C17 H17 120.6 . .
C18 C17 H17 120.6 . .
C13 C18 C17 121.0(6) . .
C13 C18 H18 119.5 . .
C17 C18 H18 119.5 . .
C24 C19 C20 119.6(6) . .
C24 C19 P2 123.6(5) . .
C20 C19 P2 116.7(5) . .
C21 C20 C19 119.1(7) . .
C21 C20 H20 120.4 . .
C19 C20 H20 120.4 . .
C22 C21 C20 121.0(8) . .
C22 C21 H21 119.5 . .
C20 C21 H21 119.5 . .
C21 C22 C23 120.2(9) . .
C21 C22 H22 119.9 . .
C23 C22 H22 119.9 . .
C22 C23 C24 120.7(8) . .
C22 C23 H23 119.7 . .
C24 C23 H23 119.6 . .
C23 C24 C19 119.4(7) . .
C23 C24 H24 120.3 . .
C19 C24 H24 120.3 . .
C26 C25 C30 118.5(6) . .
C26 C25 P2 119.6(5) . .
C30 C25 P2 121.9(5) . .
C25 C26 C27 120.2(7) . .
C25 C26 H26 119.9 . .
C27 C26 H26 119.9 . .
C28 C27 C26 120.8(7) . .
C28 C27 H27 119.6 . .
C26 C27 H27 119.6 . .
C29 C28 C27 119.4(6) . .
C29 C28 H28 120.3 . .
C27 C28 H28 120.3 . .
C28 C29 C30 119.6(7) . .
C28 C29 H29 120.2 . .
C30 C29 H29 120.2 . .
C25 C30 C29 121.5(7) . .
C25 C30 H30 119.2 . .
C29 C30 H30 119.2 . .
C32 C31 C36 119.5(6) . .
C32 C31 P2 122.8(5) . .
C36 C31 P2 117.6(5) . .
C31 C32 C33 121.0(7) . .
C31 C32 H32 119.5 . .
C33 C32 H32 119.5 . .
C34 C33 C32 119.3(8) . .
C34 C33 H33 120.4 . .
C32 C33 H33 120.4 . .
C33 C34 C35 120.9(7) . .
C33 C34 H34 119.6 . .
C35 C34 H34 119.6 . .
C34 C35 C36 119.9(7) . .
C34 C35 H35 120.0 . .
C36 C35 H35 120.0 . .
C31 C36 C35 119.4(7) . .
C31 C36 H36 120.3 . .
C35 C36 H36 120.3 . .
C43 C42 C41 123.7(7) . .
C43 C42 H42 118.1 . .
C41 C42 H42 118.1 . .
O4 C43 C42 127.1(7) . .
O4 C43 C44 112.6(6) . .
C42 C43 C44 120.0(7) . .
F1 C44 F2 106.6(5) . .
F1 C44 F3 107.2(5) . .
F2 C44 F3 106.1(6) . .
F1 C44 C43 113.6(6) . .
F2 C44 C43 113.0(6) . .
F3 C44 C43 109.9(6) . .
O5 C49 C50 122.9(6) . .
O5 C49 C48 118.6(5) . .
C50 C49 C48 118.3(5) . .
C51 C50 C49 121.8(7) . .
C51 C50 H50 119.1 . .
C49 C50 H50 119.1 . .
O6 C51 C50 130.0(7) . .
O6 C51 C52 111.5(6) . .
C50 C51 C52 118.4(6) . .
F5 C52 F6 106.3(5) . .
F5 C52 F4 105.2(5) . .
F6 C52 F4 105.1(5) . .
F5 C52 C51 115.3(6) . .
F6 C52 C51 112.2(6) . .
F4 C52 C51 111.9(6) . .
C40 S1 C37 91.6(3) . .
C45 S2 C48 90.0(3) . .
C38 C37 C39A 100.8(10) . .
C38 C37 S1 113.8(6) . .
C39A C37 S1 13.0(7) . .
C38 C37 H37 123.1 . .
C39A C37 H37 136.1 . .
S1 C37 H37 123.1 . .
C37 C38 C39 112.3(8) . .
C37 C38 S1A 125.3(8) . .
C39 C38 S1A 15.0(7) . .
C37 C38 H38 123.8 . .
C39 C38 H38 123.8 . .
S1A C38 H38 110.4 . .
C40 C39 C38 109.7(7) . .
C40 C39 H39 125.1 . .
C38 C39 H39 125.1 . .
C39 C40 C39A 99.3(9) . .
C39 C40 C41 130.0(6) . .
C39A C40 C41 130.5(9) . .
C39 C40 S1 112.6(5) . .
C39A C40 S1 13.2(8) . .
C41 C40 S1 117.3(4) . .
C39 C40 S1A 11.6(8) . .
C39A C40 S1A 108.6(9) . .
C41 C40 S1A 120.0(6) . .
S1 C40 S1A 121.6(5) . .
O3 C41 C42 123.2(5) . .
O3 C41 C40 118.0(5) . .
C42 C41 C40 118.8(5) . .
C46 C45 C47A 104.1(9) . .
C46 C45 S2 117.5(6) . .
C47A C45 S2 14.2(10) . .
C46 C45 H45 121.3 . .
C47A C45 H45 134.4 . .
S2 C45 H45 121.3 . .
C45 C46 C47 109.8(8) . .
C45 C46 S2A 123.0(7) . .
C47 C46 S2A 14.6(6) . .
C45 C46 H46 125.1 . .
C47 C46 H46 125.1 . .
S2A C46 H46 111.6 . .
C48 C47 C46 110.4(8) . .
C48 C47 H47 124.8 . .
C46 C47 H47 124.8 . .
C47 C48 C47A 100.7(9) . .
C47 C48 C49 131.6(6) . .
C47A C48 C49 127.3(9) . .
C47 C48 S2 112.2(6) . .
C47A C48 S2 12.6(11) . .
C49 C48 S2 116.1(4) . .
C47 C48 S2A 10.7(6) . .
C47A C48 S2A 109.0(9) . .
C49 C48 S2A 122.2(6) . .
S2 C48 S2A 121.1(5) . .
C38 S1A C40 86.4(6) . .
C37 C39A C40 117.8(13) . .
C37 C39A H39A 121.1 . .
C40 C39A H39A 121.1 . .
C46 S2A C48 88.0(5) . .
C48 C47A C45 114.4(13) . .
C48 C47A H47A 122.8 . .
C45 C47A H47A 122.8 . .

loop_
_geom_bond_atom_site_label_1
_geom_bond_atom_site_label_2
_geom_bond_distance
_geom_bond_site_symmetry_2
Tb1 O1 2.235(4) .
Tb1 O2 2.278(4) .
Tb1 O5 2.342(4) .
Tb1 O6 2.347(4) .
Tb1 O4 2.354(4) .
Tb1 O3 2.362(4) .
Tb1 O7 2.453(4) .
Tb1 O8 2.454(4) .
Tb1 N1 2.857(5) .
P1 O1 1.510(4) .
P1 C7 1.780(6) .
P1 C13 1.783(6) .
P1 C1 1.791(6) .
P2 O2 1.481(4) .
P2 C25 1.785(6) .
P2 C19 1.794(6) .
P2 C31 1.800(6) .
F1 C44 1.322(8) .
F2 C44 1.338(7) .
F3 C44 1.340(8) .
F4 C52 1.363(8) .
F5 C52 1.327(7) .
F6 C52 1.328(7) .
O3 C41 1.259(6) .
O4 C43 1.283(8) .
O5 C49 1.265(6) .
O6 C51 1.274(8) .
O7 N1 1.273(6) .
O8 N1 1.277(6) .
O9 N1 1.224(6) .
C1 C2 1.388(8) .
C1 C6 1.391(9) .
C2 C3 1.375(8) .
C2 H2 0.9500 .
C3 C4 1.370(9) .
C3 H3 0.9500 .
C4 C5 1.378(10) .
C4 H4 0.9500 .
C5 C6 1.362(9) .
C5 H5 0.9500 .
C6 H6 0.9500 .
C7 C8 1.378(8) .
C7 C12 1.385(9) .
C8 C9 1.394(8) .
C8 H8 0.9500 .
C9 C10 1.390(10) .
C9 H9 0.9500 .
C10 C11 1.364(11) .
C10 H10 0.9500 .
C11 C12 1.385(10) .
C11 H11 0.9500 .
C12 H12 0.9500 .
C13 C18 1.372(8) .
C13 C14 1.416(8) .
C14 C15 1.378(9) .
C14 H14 0.9500 .
C15 C16 1.388(10) .
C15 H15 0.9500 .
C16 C17 1.389(10) .
C16 H16 0.9500 .
C17 C18 1.405(8) .
C17 H17 0.9500 .
C18 H18 0.9500 .
C19 C24 1.380(8) .
C19 C20 1.396(8) .
C20 C21 1.380(9) .
C20 H20 0.9500 .
C21 C22 1.349(11) .
C21 H21 0.9500 .
C22 C23 1.366(11) .
C22 H22 0.9500 .
C23 C24 1.380(9) .
C23 H23 0.9500 .
C24 H24 0.9500 .
C25 C26 1.360(9) .
C25 C30 1.375(8) .
C26 C27 1.383(9) .
C26 H26 0.9500 .
C27 C28 1.368(9) .
C27 H27 0.9500 .
C28 C29 1.359(9) .
C28 H28 0.9500 .
C29 C30 1.376(8) .
C29 H29 0.9500 .
C30 H30 0.9500 .
C31 C32 1.374(9) .
C31 C36 1.378(8) .
C32 C33 1.379(9) .
C32 H32 0.9500 .
C33 C34 1.361(11) .
C33 H33 0.9500 .
C34 C35 1.370(10) .
C34 H34 0.9500 .
C35 C36 1.392(9) .
C35 H35 0.9500 .
C36 H36 0.9500 .
C42 C43 1.361(9) .
C42 C41 1.417(8) .
C42 H42 0.9500 .
C43 C44 1.502(10) .
C49 C50 1.420(8) .
C49 C48 1.457(8) .
C50 C51 1.361(8) .
C50 H50 0.9500 .
C51 C52 1.519(9) .
S1 C40 1.701(6) .
S1 C37 1.703(7) .
S2 C45 1.670(7) .
S2 C48 1.715(6) .
C37 C38 1.336(10) .
C37 C39A 1.421(18) .
C37 H37 0.9500 .
C38 C39 1.459(12) .
C38 S1A 1.677(14) .
C38 H38 0.9500 .
C39 C40 1.400(11) .
C39 H39 0.9500 .
C40 C39A 1.429(16) .
C40 C41 1.473(8) .
C40 S1A 1.739(12) .
C45 C46 1.346(11) .
C45 C47A 1.427(18) .
C45 H45 0.9500 .
C46 C47 1.440(13) .
C46 S2A 1.635(12) .
C46 H46 0.9500 .
C47 C48 1.419(12) .
C47 H47 0.9500 .
C48 C47A 1.420(16) .
C48 S2A 1.743(10) .
C39A H39A 0.9500 .
C47A H47A 0.9500 .

loop_
_geom_torsion_atom_site_label_1
_geom_torsion_atom_site_label_2
_geom_torsion_atom_site_label_3
_geom_torsion_atom_site_label_4
_geom_torsion
_geom_torsion_site_symmetry_1
_geom_torsion_site_symmetry_2
_geom_torsion_site_symmetry_3
_geom_torsion_site_symmetry_4
C7 P1 O1 Tb1 -26(4) . . . .
C13 P1 O1 Tb1 94(4) . . . .
C1 P1 O1 Tb1 -147(3) . . . .
O2 Tb1 O1 P1 114(3) . . . .
O5 Tb1 O1 P1 78(4) . . . .
O6 Tb1 O1 P1 7(4) . . . .
O4 Tb1 O1 P1 -135(4) . . . .
O3 Tb1 O1 P1 154(4) . . . .
O7 Tb1 O1 P1 -64(3) . . . .
O8 Tb1 O1 P1 -64(4) . . . .
N1 Tb1 O1 P1 -64(4) . . . .
C25 P2 O2 Tb1 -20(3) . . . .
C19 P2 O2 Tb1 101(2) . . . .
C31 P2 O2 Tb1 -140(2) . . . .
O1 Tb1 O2 P2 102(2) . . . .
O5 Tb1 O2 P2 138(2) . . . .
O6 Tb1 O2 P2 -151(2) . . . .
O4 Tb1 O2 P2 -9(2) . . . .
O3 Tb1 O2 P2 61(2) . . . .
O7 Tb1 O2 P2 -80(2) . . . .
O8 Tb1 O2 P2 -80(2) . . . .
N1 Tb1 O2 P2 -80(2) . . . .
O1 Tb1 O3 C41 78.6(5) . . . .
O2 Tb1 O3 C41 -117.0(6) . . . .
O5 Tb1 O3 C41 160.2(6) . . . .
O6 Tb1 O3 C41 165.4(5) . . . .
O4 Tb1 O3 C41 -17.7(5) . . . .
O7 Tb1 O3 C41 20.6(6) . . . .
O8 Tb1 O3 C41 -57.1(6) . . . .
N1 Tb1 O3 C41 -18.1(7) . . . .
O1 Tb1 O4 C43 -63.6(6) . . . .
O2 Tb1 O4 C43 93.9(6) . . . .
O5 Tb1 O4 C43 13.0(7) . . . .
O6 Tb1 O4 C43 -165.9(6) . . . .
O3 Tb1 O4 C43 16.8(6) . . . .
O7 Tb1 O4 C43 -135.6(6) . . . .
O8 Tb1 O4 C43 168.7(6) . . . .
N1 Tb1 O4 C43 -163.5(6) . . . .
O1 Tb1 O5 C49 -112.3(6) . . . .
O2 Tb1 O5 C49 81.9(6) . . . .
O6 Tb1 O5 C49 -13.6(6) . . . .
O4 Tb1 O5 C49 167.1(5) . . . .
O3 Tb1 O5 C49 163.4(6) . . . .
O7 Tb1 O5 C49 -56.6(7) . . . .
O8 Tb1 O5 C49 21.7(7) . . . .
N1 Tb1 O5 C49 -18.3(7) . . . .
O1 Tb1 O6 C51 85.7(6) . . . .
O2 Tb1 O6 C51 -71.3(6) . . . .
O5 Tb1 O6 C51 8.1(6) . . . .
O4 Tb1 O6 C51 -172.6(5) . . . .
O3 Tb1 O6 C51 2.7(7) . . . .
O7 Tb1 O6 C51 157.5(6) . . . .
O8 Tb1 O6 C51 -147.0(6) . . . .
N1 Tb1 O6 C51 -175.0(6) . . . .
O1 Tb1 O7 N1 179.5(3) . . . .
O2 Tb1 O7 N1 0.4(4) . . . .
O5 Tb1 O7 N1 121.8(3) . . . .
O6 Tb1 O7 N1 79.3(3) . . . .
O4 Tb1 O7 N1 -81.4(3) . . . .
O3 Tb1 O7 N1 -119.6(3) . . . .
O8 Tb1 O7 N1 0.2(3) . . . .
O1 Tb1 O8 N1 -1.0(4) . . . .
O2 Tb1 O8 N1 179.9(3) . . . .
O5 Tb1 O8 N1 -118.7(3) . . . .
O6 Tb1 O8 N1 -83.3(3) . . . .
O4 Tb1 O8 N1 80.1(3) . . . .
O3 Tb1 O8 N1 119.2(3) . . . .
O7 Tb1 O8 N1 -0.2(3) . . . .
Tb1 O7 N1 O9 -178.8(4) . . . .
Tb1 O7 N1 O8 -0.4(5) . . . .
Tb1 O8 N1 O9 178.9(4) . . . .
Tb1 O8 N1 O7 0.4(5) . . . .
O1 Tb1 N1 O9 105(28) . . . .
O2 Tb1 N1 O9 -74(28) . . . .
O5 Tb1 N1 O9 18(29) . . . .
O6 Tb1 N1 O9 14(28) . . . .
O4 Tb1 N1 O9 -165(28) . . . .
O3 Tb1 N1 O9 -164(28) . . . .
O7 Tb1 N1 O9 106(28) . . . .
O8 Tb1 N1 O9 -74(28) . . . .
O1 Tb1 N1 O7 -0.4(3) . . . .
O2 Tb1 N1 O7 -179.7(3) . . . .
O5 Tb1 N1 O7 -87.4(4) . . . .
O6 Tb1 N1 O7 -92.1(3) . . . .
O4 Tb1 N1 O7 89.5(3) . . . .
O3 Tb1 N1 O7 89.8(3) . . . .
O8 Tb1 N1 O7 -179.6(5) . . . .
O1 Tb1 N1 O8 179.2(3) . . . .
O2 Tb1 N1 O8 -0.1(3) . . . .
O5 Tb1 N1 O8 92.2(4) . . . .
O6 Tb1 N1 O8 87.5(3) . . . .
O4 Tb1 N1 O8 -90.9(3) . . . .
O3 Tb1 N1 O8 -90.5(4) . . . .
O7 Tb1 N1 O8 179.6(5) . . . .
O1 P1 C1 C2 27.3(5) . . . .
C7 P1 C1 C2 -95.9(5) . . . .
C13 P1 C1 C2 146.2(5) . . . .
O1 P1 C1 C6 -156.1(5) . . . .
C7 P1 C1 C6 80.7(6) . . . .
C13 P1 C1 C6 -37.2(6) . . . .
C6 C1 C2 C3 2.1(9) . . . .
P1 C1 C2 C3 178.9(5) . . . .
C1 C2 C3 C4 -1.8(9) . . . .
C2 C3 C4 C5 0.4(10) . . . .
C3 C4 C5 C6 0.6(10) . . . .
C4 C5 C6 C1 -0.2(11) . . . .
C2 C1 C6 C5 -1.2(10) . . . .
P1 C1 C6 C5 -177.7(5) . . . .
O1 P1 C7 C8 -134.1(6) . . . .
C13 P1 C7 C8 105.9(6) . . . .
C1 P1 C7 C8 -12.0(7) . . . .
O1 P1 C7 C12 50.4(7) . . . .
C13 P1 C7 C12 -69.6(7) . . . .
C1 P1 C7 C12 172.5(6) . . . .
C12 C7 C8 C9 0.2(11) . . . .
P1 C7 C8 C9 -175.3(5) . . . .
C7 C8 C9 C10 0.8(11) . . . .
C8 C9 C10 C11 -1.6(12) . . . .
C9 C10 C11 C12 1.4(13) . . . .
C8 C7 C12 C11 -0.4(12) . . . .
P1 C7 C12 C11 175.3(7) . . . .
C10 C11 C12 C7 -0.4(13) . . . .
O1 P1 C13 C18 29.4(6) . . . .
C7 P1 C13 C18 151.6(5) . . . .
C1 P1 C13 C18 -90.6(6) . . . .
O1 P1 C13 C14 -149.2(5) . . . .
C7 P1 C13 C14 -27.0(6) . . . .
C1 P1 C13 C14 90.8(5) . . . .
C18 C13 C14 C15 1.7(10) . . . .
P1 C13 C14 C15 -179.8(5) . . . .
C13 C14 C15 C16 -1.7(11) . . . .
C14 C15 C16 C17 1.2(12) . . . .
C15 C16 C17 C18 -0.7(11) . . . .
C14 C13 C18 C17 -1.2(10) . . . .
P1 C13 C18 C17 -179.8(5) . . . .
C16 C17 C18 C13 0.7(10) . . . .
O2 P2 C19 C24 -147.3(5) . . . .
C25 P2 C19 C24 -25.0(7) . . . .
C31 P2 C19 C24 91.8(6) . . . .
O2 P2 C19 C20 29.2(6) . . . .
C25 P2 C19 C20 151.5(5) . . . .
C31 P2 C19 C20 -91.7(5) . . . .
C24 C19 C20 C21 -1.5(10) . . . .
P2 C19 C20 C21 -178.2(5) . . . .
C19 C20 C21 C22 0.3(12) . . . .
C20 C21 C22 C23 1.3(14) . . . .
C21 C22 C23 C24 -1.7(14) . . . .
C22 C23 C24 C19 0.4(13) . . . .
C20 C19 C24 C23 1.2(11) . . . .
P2 C19 C24 C23 177.6(6) . . . .
O2 P2 C25 C26 21.2(6) . . . .
C19 P2 C25 C26 -100.1(6) . . . .
C31 P2 C25 C26 142.6(6) . . . .
O2 P2 C25 C30 -157.4(5) . . . .
C19 P2 C25 C30 81.3(6) . . . .
C31 P2 C25 C30 -35.9(6) . . . .
C30 C25 C26 C27 0.1(11) . . . .
P2 C25 C26 C27 -178.5(6) . . . .
C25 C26 C27 C28 0.1(12) . . . .
C26 C27 C28 C29 0.1(12) . . . .
C27 C28 C29 C30 -0.6(11) . . . .
C26 C25 C30 C29 -0.6(10) . . . .
P2 C25 C30 C29 178.0(5) . . . .
C28 C29 C30 C25 0.8(10) . . . .
O2 P2 C31 C32 -154.4(5) . . . .
C25 P2 C31 C32 83.9(6) . . . .
C19 P2 C31 C32 -34.2(6) . . . .
O2 P2 C31 C36 28.5(6) . . . .
C25 P2 C31 C36 -93.3(5) . . . .
C19 P2 C31 C36 148.6(5) . . . .
C36 C31 C32 C33 -1.7(11) . . . .
P2 C31 C32 C33 -178.8(6) . . . .
C31 C32 C33 C34 0.4(12) . . . .
C32 C33 C34 C35 0.8(12) . . . .
C33 C34 C35 C36 -0.5(11) . . . .
C32 C31 C36 C35 1.9(10) . . . .
P2 C31 C36 C35 179.2(5) . . . .
C34 C35 C36 C31 -0.8(10) . . . .
Tb1 O4 C43 C42 -14.1(12) . . . .
Tb1 O4 C43 C44 172.3(4) . . . .
C41 C42 C43 O4 0.7(12) . . . .
C41 C42 C43 C44 173.9(6) . . . .
O4 C43 C44 F1 58.1(8) . . . .
C42 C43 C44 F1 -116.0(8) . . . .
O4 C43 C44 F2 179.7(6) . . . .
C42 C43 C44 F2 5.6(11) . . . .
O4 C43 C44 F3 -61.9(8) . . . .
C42 C43 C44 F3 124.0(7) . . . .
Tb1 O5 C49 C50 12.0(10) . . . .
Tb1 O5 C49 C48 -172.6(4) . . . .
O5 C49 C50 C51 1.3(11) . . . .
C48 C49 C50 C51 -174.2(7) . . . .
Tb1 O6 C51 C50 -2.1(12) . . . .
Tb1 O6 C51 C52 173.5(4) . . . .
C49 C50 C51 O6 -5.8(13) . . . .
C49 C50 C51 C52 178.8(6) . . . .
O6 C51 C52 F5 175.6(6) . . . .
C50 C51 C52 F5 -8.2(10) . . . .
O6 C51 C52 F6 53.7(8) . . . .
C50 C51 C52 F6 -130.1(7) . . . .
O6 C51 C52 F4 -64.2(8) . . . .
C50 C51 C52 F4 112.0(7) . . . .
C40 S1 C37 C38 -0.8(7) . . . .
C40 S1 C37 C39A 3(12) . . . .
C39A C37 C38 C39 0(3) . . . .
S1 C37 C38 C39 1.1(10) . . . .
C39A C37 C38 S1A -8(3) . . . .
S1 C37 C38 S1A -7.6(13) . . . .
C37 C38 C39 C40 -0.9(11) . . . .
S1A C38 C39 C40 151(4) . . . .
C38 C39 C40 C39A 1(3) . . . .
C38 C39 C40 C41 -175.4(7) . . . .
C38 C39 C40 S1 0.4(9) . . . .
C38 C39 C40 S1A -143(5) . . . .
C37 S1 C40 C39 0.2(6) . . . .
C37 S1 C40 C39A -3(12) . . . .
C37 S1 C40 C41 176.6(5) . . . .
C37 S1 C40 S1A 8.4(8) . . . .
Tb1 O3 C41 C42 14.6(9) . . . .
Tb1 O3 C41 C40 -166.8(4) . . . .
C43 C42 C41 O3 -0.6(10) . . . .
C43 C42 C41 C40 -179.2(6) . . . .
C39 C40 C41 O3 162.0(7) . . . .
C39A C40 C41 O3 -13(4) . . . .
S1 C40 C41 O3 -13.6(8) . . . .
S1A C40 C41 O3 154.8(8) . . . .
C39 C40 C41 C42 -19.3(10) . . . .
C39A C40 C41 C42 165(4) . . . .
S1 C40 C41 C42 165.1(5) . . . .
S1A C40 C41 C42 -26.5(10) . . . .
C48 S2 C45 C46 -0.1(7) . . . .
C48 S2 C45 C47A -20(8) . . . .
C47A C45 C46 C47 7(2) . . . .
S2 C45 C46 C47 2.2(11) . . . .
C47A C45 C46 S2A 0(2) . . . .
S2 C45 C46 S2A -4.7(12) . . . .
C45 C46 C47 C48 -3.7(11) . . . .
S2A C46 C47 C48 153(4) . . . .
C46 C47 C48 C47A -2(2) . . . .
C46 C47 C48 C49 -174.1(7) . . . .
C46 C47 C48 S2 3.8(10) . . . .
C46 C47 C48 S2A -144(5) . . . .
O5 C49 C48 C47 171.5(8) . . . .
C50 C49 C48 C47 -12.9(11) . . . .
O5 C49 C48 C47A 1(3) . . . .
C50 C49 C48 C47A 176(3) . . . .
O5 C49 C48 S2 -6.3(8) . . . .
C50 C49 C48 S2 169.3(5) . . . .
O5 C49 C48 S2A 165.1(7) . . . .
C50 C49 C48 S2A -19.2(10) . . . .
C45 S2 C48 C47 -2.2(7) . . . .
C45 S2 C48 C47A 23(9) . . . .
C45 S2 C48 C49 176.0(5) . . . .
C45 S2 C48 S2A 4.4(7) . . . .
C37 C38 S1A C40 10.7(13) . . . .
C39 C38 S1A C40 -22(3) . . . .
C39 C40 S1A C38 30(4) . . . .
C39A C40 S1A C38 -8(3) . . . .
C41 C40 S1A C38 -178.8(6) . . . .
S1 C40 S1A C38 -10.8(11) . . . .
C38 C37 C39A C40 0(5) . . . .
S1 C37 C39A C40 -176(17) . . . .
C39 C40 C39A C37 -1(5) . . . .
C41 C40 C39A C37 176(2) . . . .
S1 C40 C39A C37 176(16) . . . .
S1A C40 C39A C37 6(5) . . . .
C45 C46 S2A C48 6.2(11) . . . .
C47 C46 S2A C48 -21(3) . . . .
C47 C48 S2A C46 29(4) . . . .
C47A C48 S2A C46 -10(2) . . . .
C49 C48 S2A C46 -177.3(6) . . . .
S2 C48 S2A C46 -6.2(8) . . . .
C47 C48 C47A C45 6(3) . . . .
C49 C48 C47A C45 179.3(16) . . . .
S2 C48 C47A C45 -150(12) . . . .
S2A C48 C47A C45 13(4) . . . .
C46 C45 C47A C48 -9(4) . . . .
S2 C45 C47A C48 153(11) . . . .
